data_2105722
loop_
_publ_author_name
'Lombardo, Giuseppe M.'
'Rescifina, Antonio'
'Chiacchio, Ugo'
'Bacchi, Alessia'
'Punzo, Francesco'

_publ_section_title
;
 A top--down approach to crystal engineering of a racemic
 \D^2^-isoxazoline
;
_journal_coeditor_code BI5027
_journal_issue 1
_journal_name_full 'Acta Crystallographica Section B'
_journal_page_first 172
_journal_page_last 180
_journal_paper_doi 10.1107/S2052520613030862
_journal_volume 70
_journal_year 2014
_chemical_formula_moiety 'C13 H12 N2 O7'
_chemical_formula_sum 'C13 H12 N2 O7'
_chemical_formula_weight 308.25
_chemical_name_systematic
;
Dimethyl (4RS,5RS)-3-(4-nitrophenyl)-4,5-dihydroisoxazole-4,5-dicarboxylate
;
_space_group_crystal_system monoclinic
_space_group_IT_number 14
_space_group_name_Hall '-P 2ybc'
_space_group_name_H-M_alt 'P 1 21/c 1'
_symmetry_space_group_name_Hall '-P 2ybc'
_symmetry_space_group_name_H-M 'P 1 21/c 1'
_atom_sites_solution_hydrogens difmap
_audit_creation_method SHELXL-2013
_cell_angle_alpha 90
_cell_angle_beta 92.134(4)
_cell_angle_gamma 90
_cell_formula_units_Z 4
_cell_length_a 7.2032(2)
_cell_length_b 6.9183(3)
_cell_length_c 27.515(2)
_cell_measurement_reflns_used 4957
_cell_measurement_temperature 293(2)
_cell_measurement_theta_max 69.83
_cell_measurement_theta_min 3.21
_cell_volume 1370.23(12)
_computing_cell_refinement 'SAINT (Bruker, 2008)'
_computing_data_collection 'APEX2 (Bruker, 2008)'
_computing_data_reduction 'SAINT (Bruker, 2008)'
_computing_molecular_graphics 'SHELXTL (Bruker, 2008)'
_computing_publication_material
;
SHELXL-2013 (Sheldrick, 2008) and WinGX (Farrugia, 1999)
;
_computing_structure_refinement 'SHELXL-2013 (Sheldrick, 2008)'
_computing_structure_solution 'SIR97 (Altomare et al., 1999)'
_diffrn_ambient_temperature 293(2)
_diffrn_measured_fraction_theta_full 1.000
_diffrn_measured_fraction_theta_max 1.000
_diffrn_measurement_device_type 'Bruker APEX-II CCD diffractometer'
_diffrn_measurement_method '\f and \w scans'
_diffrn_radiation_monochromator graphite
_diffrn_radiation_source 'fine-focus sealed tube'
_diffrn_radiation_type CuK\a
_diffrn_radiation_wavelength 1.54178
_diffrn_reflns_av_R_equivalents 0.0158
_diffrn_reflns_limit_h_max 8
_diffrn_reflns_limit_h_min -8
_diffrn_reflns_limit_k_max 1
_diffrn_reflns_limit_k_min -8
_diffrn_reflns_limit_l_max 33
_diffrn_reflns_limit_l_min -32
_diffrn_reflns_number 4957
_diffrn_reflns_theta_full 67.679
_diffrn_reflns_theta_max 69.830
_diffrn_reflns_theta_min 3.214
_diffrn_standards_number 0
_exptl_absorpt_coefficient_mu 1.066
_exptl_absorpt_correction_T_max 0.99
_exptl_absorpt_correction_T_min 0.98
_exptl_absorpt_correction_type multi-scan
_exptl_absorpt_process_details 'SADABS (Bruker, 2008)'
_exptl_crystal_colour colorless
_exptl_crystal_density_diffrn 1.494
_exptl_crystal_description prism
_exptl_crystal_F_000 640
_exptl_crystal_size_max 0.90
_exptl_crystal_size_mid 0.45
_exptl_crystal_size_min 0.25
_refine_diff_density_max 0.298
_refine_diff_density_min -0.238
_refine_ls_extinction_coef 0.0090(7)
_refine_ls_extinction_expression Fc^*^=kFc[1+0.001xFc^2^\l^3^/sin(2\q)]^-1/4^
_refine_ls_extinction_method SHELXL
_refine_ls_goodness_of_fit_ref 1.048
_refine_ls_hydrogen_treatment refall
_refine_ls_matrix_type full
_refine_ls_number_parameters 248
_refine_ls_number_reflns 2596
_refine_ls_number_restraints 3
_refine_ls_restrained_S_all 1.047
_refine_ls_R_factor_all 0.0425
_refine_ls_R_factor_gt 0.0402
_refine_ls_shift/su_max 0.000
_refine_ls_shift/su_mean 0.000
_refine_ls_structure_factor_coef Fsqd
_refine_ls_weighting_details 'w=1/[\s^2^(Fo^2^)+(0.0613P)^2^+0.4588P] where P=(Fo^2^+2Fc^2^)/3'
_refine_ls_weighting_scheme calc
_refine_ls_wR_factor_gt 0.1122
_refine_ls_wR_factor_ref 0.1138
_reflns_number_gt 2490
_reflns_number_total 2596
_reflns_threshold_expression I>2\s(I)
_cod_data_source_file bi5027sup1.cif
_cod_data_source_block I
_cod_database_code 2105722
_cod_database_fobs_code 2105722

loop_
_space_group_symop_operation_xyz
'x, y, z'
'-x, y+1/2, -z+1/2'
'-x, -y, -z'
'x, -y-1/2, z-1/2'

loop_
_atom_site_type_symbol
_atom_site_label
_atom_site_fract_x
_atom_site_fract_y
_atom_site_fract_z
_atom_site_U_iso_or_equiv
_atom_site_adp_type
_atom_site_calc_flag
_atom_site_occupancy
N N1 0.1514(2) 0.1930(2) -0.06205(5) 0.0538(4) Uani d 1
N N2 0.40842(18) 0.84188(19) 0.09400(5) 0.0430(3) Uani d 1
O O1 0.1488(3) 0.0178(2) -0.05648(6) 0.0821(5) Uani d 1
O O2 0.1104(2) 0.2730(2) -0.10048(5) 0.0743(4) Uani d 1
O O3 0.43675(16) 0.93415(17) 0.13944(4) 0.0495(3) Uani d 1
O O4 0.59575(17) 0.42401(19) 0.14255(4) 0.0543(3) Uani d 1
O O5 0.5048(2) 0.4656(3) 0.21773(5) 0.0876(6) Uani d 1
O O6 0.11028(19) 1.07368(18) 0.17241(5) 0.0600(4) Uani d 1
O O7 0.05328(16) 0.79192(17) 0.20942(4) 0.0510(3) Uani d 1
C C1 0.2054(2) 0.3150(2) -0.02012(5) 0.0417(4) Uani d 1
C C2 0.2380(2) 0.5091(2) -0.02755(5) 0.0439(4) Uani d 1
C C3 0.2866(2) 0.6236(2) 0.01190(5) 0.0403(3) Uani d 1
C C4 0.29951(19) 0.5448(2) 0.05864(5) 0.0349(3) Uani d 1
C C5 0.2636(2) 0.3482(2) 0.06492(6) 0.0432(4) Uani d 1
C C6 0.2183(2) 0.2323(2) 0.02550(6) 0.0470(4) Uani d 1
C C7 0.34806(18) 0.6699(2) 0.10043(5) 0.0347(3) Uani d 1
C C8 0.3312(2) 0.6186(2) 0.15339(5) 0.0355(3) Uani d 1
C C9 0.3426(2) 0.8226(2) 0.17495(5) 0.0403(4) Uani d 1
C C10 0.4867(2) 0.4927(2) 0.17506(5) 0.0409(4) Uani d 1
C C11 0.1549(2) 0.9142(2) 0.18422(5) 0.0412(4) Uani d 1
C C12 0.7500(3) 0.3034(4) 0.15973(8) 0.0684(6) Uani d 1
C C13 -0.1297(3) 0.8578(3) 0.22185(8) 0.0596(5) Uani d 1
H H8 0.220(3) 0.553(2) 0.1599(6) 0.039(4) Uiso d 1
H H5 0.268(3) 0.293(3) 0.0972(7) 0.055(5) Uiso d 1
H H2 0.230(3) 0.561(3) -0.0582(8) 0.055(5) Uiso d 1
H H6 0.192(3) 0.099(3) 0.0300(7) 0.055(5) Uiso d 1
H H3 0.314(3) 0.758(3) 0.0075(7) 0.052(5) Uiso d 1
H H121 0.791(5) 0.229(5) 0.1359(10) 0.121(11) Uiso d 1
H H122 0.704(4) 0.222(4) 0.1839(11) 0.104(10) Uiso d 1
H H133 -0.180(3) 0.757(4) 0.2416(10) 0.081(7) Uiso d 1
H H131 -0.201(3) 0.881(4) 0.1921(10) 0.075(7) Uiso d 1
H H132 -0.126(4) 0.983(4) 0.2392(10) 0.088(8) Uiso d 1
H H123 0.836(4) 0.381(4) 0.1734(11) 0.106(11) Uiso d 1
H H9 0.414(3) 0.827(3) 0.2054(7) 0.051(5) Uiso d 1

loop_
_atom_site_aniso_label
_atom_site_aniso_U_11
_atom_site_aniso_U_22
_atom_site_aniso_U_33
_atom_site_aniso_U_12
_atom_site_aniso_U_13
_atom_site_aniso_U_23
N1 0.0537(8) 0.0654(10) 0.0423(8) -0.0091(7) 0.0009(6) -0.0122(7)
N2 0.0487(7) 0.0416(7) 0.0386(7) -0.0011(5) 0.0016(5) -0.0008(5)
O1 0.1212(14) 0.0595(9) 0.0653(9) -0.0237(9) -0.0023(9) -0.0174(7)
O2 0.0896(10) 0.0886(11) 0.0433(7) -0.0087(8) -0.0142(6) -0.0109(7)
O3 0.0560(7) 0.0461(6) 0.0467(6) -0.0109(5) 0.0037(5) -0.0090(5)
O4 0.0573(7) 0.0662(8) 0.0391(6) 0.0304(6) -0.0012(5) 0.0069(5)
O5 0.1002(12) 0.1259(14) 0.0368(7) 0.0538(11) 0.0029(7) 0.0226(8)
O6 0.0652(8) 0.0451(7) 0.0698(8) 0.0140(6) 0.0044(6) 0.0049(6)
O7 0.0523(6) 0.0531(7) 0.0482(6) 0.0166(5) 0.0102(5) 0.0071(5)
C1 0.0382(7) 0.0502(9) 0.0367(8) 0.0000(6) -0.0006(6) -0.0078(6)
C2 0.0487(8) 0.0529(9) 0.0300(7) 0.0051(7) -0.0006(6) 0.0033(6)
C3 0.0483(8) 0.0373(8) 0.0353(7) 0.0053(6) -0.0001(6) 0.0037(6)
C4 0.0346(6) 0.0384(7) 0.0315(7) 0.0064(5) -0.0006(5) 0.0020(5)
C5 0.0532(9) 0.0413(8) 0.0347(7) -0.0001(7) -0.0032(6) 0.0050(6)
C6 0.0552(9) 0.0397(8) 0.0458(9) -0.0042(7) -0.0014(7) -0.0001(7)
C7 0.0346(6) 0.0359(7) 0.0333(7) 0.0064(5) -0.0008(5) 0.0028(5)
C8 0.0375(7) 0.0390(7) 0.0301(7) 0.0038(6) 0.0001(5) -0.0008(5)
C9 0.0440(8) 0.0432(8) 0.0332(7) 0.0026(6) -0.0042(6) -0.0046(6)
C10 0.0470(8) 0.0420(8) 0.0336(7) 0.0049(6) -0.0021(6) 0.0053(6)
C11 0.0498(8) 0.0418(8) 0.0317(7) 0.0066(6) -0.0035(6) -0.0047(6)
C12 0.0682(13) 0.0737(14) 0.0624(12) 0.0381(12) -0.0096(10) 0.0067(11)
C13 0.0536(10) 0.0612(12) 0.0648(12) 0.0152(9) 0.0158(9) 0.0046(10)

loop_
_atom_type_symbol
_atom_type_description
_atom_type_scat_dispersion_real
_atom_type_scat_dispersion_imag
_atom_type_scat_source
C C 0.0181 0.0091 'International Tables Vol C Tables 4.2.6.8 and 6.1.1.4'
H H 0.0000 0.0000 'International Tables Vol C Tables 4.2.6.8 and 6.1.1.4'
N N 0.0311 0.0180 'International Tables Vol C Tables 4.2.6.8 and 6.1.1.4'
O O 0.0492 0.0322 'International Tables Vol C Tables 4.2.6.8 and 6.1.1.4'

loop_
_geom_angle_atom_site_label_1
_geom_angle_atom_site_label_2
_geom_angle_atom_site_label_3
_geom_angle
O2 N1 O1 123.65(16)
O2 N1 C1 117.92(16)
O1 N1 C1 118.43(15)
C7 N2 O3 109.64(12)
N2 O3 C9 107.65(11)
C10 O4 C12 117.33(14)
C11 O7 C13 116.52(14)
C6 C1 C2 122.18(14)
C6 C1 N1 118.86(15)
C2 C1 N1 118.95(14)
C3 C2 C1 118.81(14)
C3 C2 H2 120.4(12)
C1 C2 H2 120.8(12)
C2 C3 C4 120.48(15)
C2 C3 H3 120.4(11)
C4 C3 H3 119.1(11)
C5 C4 C3 119.20(14)
C5 C4 C7 121.09(13)
C3 C4 C7 119.71(13)
C6 C5 C4 120.60(14)
C6 C5 H5 119.5(12)
C4 C5 H5 119.9(12)
C5 C6 C1 118.72(15)
C5 C6 H6 120.2(12)
C1 C6 H6 121.0(12)
N2 C7 C4 120.70(13)
N2 C7 C8 113.07(13)
C4 C7 C8 126.22(13)
C7 C8 C10 115.36(12)
C7 C8 C9 98.74(11)
C10 C8 C9 110.33(12)
C7 C8 H8 113.3(10)
C10 C8 H8 105.5(10)
C9 C8 H8 113.8(10)
O3 C9 C11 109.59(12)
O3 C9 C8 104.57(11)
C11 C9 C8 114.41(12)
O3 C9 H9 108.8(11)
C11 C9 H9 106.7(11)
C8 C9 H9 112.7(11)
O5 C10 O4 124.97(15)
O5 C10 C8 121.85(14)
O4 C10 C8 113.16(12)
O6 C11 O7 125.66(15)
O6 C11 C9 124.89(15)
O7 C11 C9 109.38(12)
O4 C12 H121 111(2)
O4 C12 H122 106.7(19)
H121 C12 H122 108(2)
O4 C12 H123 108(2)
H121 C12 H123 115(3)
H122 C12 H123 108(2)
O7 C13 H133 105.6(15)
O7 C13 H131 108.1(15)
H133 C13 H131 114(2)
O7 C13 H132 112.5(17)
H133 C13 H132 111(2)
H131 C13 H132 106(2)

loop_
_geom_bond_atom_site_label_1
_geom_bond_atom_site_label_2
_geom_bond_distance
N1 O2 1.220(2)
N1 O1 1.222(2)
N1 C1 1.470(2)
N2 C7 1.2811(19)
N2 O3 1.4117(17)
O3 C9 1.4353(19)
O4 C10 1.3018(19)
O4 C12 1.454(2)
O5 C10 1.1912(19)
O6 C11 1.1912(19)
O7 C11 1.330(2)
O7 C13 1.448(2)
C1 C6 1.380(2)
C1 C2 1.380(2)
C2 C3 1.378(2)
C2 H2 0.92(2)
C3 C4 1.397(2)
C3 H3 0.96(2)
C4 C5 1.396(2)
C4 C7 1.471(2)
C5 C6 1.378(2)
C5 H5 0.97(2)
C6 H6 0.95(2)
C7 C8 1.5090(19)
C8 C10 1.5232(19)
C8 C9 1.532(2)
C8 H8 0.947(18)
C9 C11 1.523(2)
C9 H9 0.97(2)
C12 H121 0.89(3)
C12 H122 0.94(3)
C12 H123 0.89(3)
C13 H133 0.96(3)
C13 H131 0.96(3)
C13 H132 0.99(3)
